data_1562812
loop_
_publ_author_name
'Nichols, Eric J.'
'Shi, Jiawanjun'
'Huq, Ashfia'
'Vogel, Sven C.'
'Misture, Scott T.'

_publ_section_title
;
 Controlling structure distortions in 3-layer ferroelectric Aurivillius
 oxides
;
_journal_name_full 'Journal of Solid State Chemistry'
_journal_page_first 475
_journal_page_last 482
_journal_paper_doi 10.1016/j.jssc.2012.09.025
_journal_volume 197
_journal_year 2013
_chemical_formula_sum 'Bi0.17 Ca0.08 O Sr0.08 Ta0.17 Ti0.08'
_chemical_formula_weight 95.62
_space_group_IT_number 41
_space_group_name_Hall 'B -2ab 2'
_space_group_name_H-M_alt 'B 2 e b'
_symmetry_cell_setting orthorhombic
_symmetry_space_group_name_H-M 'B 2 e b'
_cell_angle_alpha 90.0
_cell_angle_beta 90.0
_cell_angle_gamma 90.0
_cell_formula_units_Z 48
_cell_length_a 5.4791(9)
_cell_length_b 5.4779(9)
_cell_length_c 33.011(5)
_cell_measurement_temperature 298
_cell_volume 990.8(3)
_computing_structure_refinement GSAS
_diffrn_ambient_temperature 298.0
_diffrn_radiation_source neutron
_diffrn_radiation_type neutron
_diffrn_radiation_wavelength 1.066
_pd_phase_name SrCaBi2Ta2TiO12
_refine_ls_goodness_of_fit_all 2.18
_refine_ls_matrix_type full
_refine_ls_number_parameters 72
_refine_ls_number_restraints 0
_refine_ls_shift/su_max 0.03
_refine_ls_shift/su_mean 0.00
_cod_data_source_file Bi2SrCaTa2TiO12.cif
_cod_data_source_block Bi2SrCaTa2TiO12
_cod_original_cell_volume 990.79(27)
_cod_original_sg_symbol_H-M 'B 2 c b'
_cod_database_code 1562812

loop_
_symmetry_equiv_pos_site_id
_symmetry_equiv_pos_as_xyz
1 +x,+y,+z
2 +x,-y,-z
3 +x,-y+1/2,+z+1/2
4 +x,+y+1/2,-z+1/2
101 +x+1/2,+y,+z+1/2
102 +x+1/2,-y,-z+1/2
103 +x+1/2,-y+1/2,+z
104 +x+1/2,+y+1/2,-z

loop_
_atom_site_type_symbol
_atom_site_label
_atom_site_fract_x
_atom_site_fract_y
_atom_site_fract_z
_atom_site_occupancy
_atom_site_thermal_displace_type
_atom_site_U_iso_or_equiv
_atom_site_symmetry_multiplicity
Bi Bi1_1 1.0064(10) 1.00141(10) 0.21346(10) 0.877(23) Uiso 0.0120(4) 8
Sr Sr1_1 1.00305(8) 1.0242(8) 0.1989(8) 0.099(23) Uiso 0.0120(4) 8
Ca Ca1_1 1.00305(8) 1.0242(8) 0.1989(8) 0.061(19) Uiso 0.0120(4) 8
Bi Bi2_1 0.00000 1.02452(8) 0.06309(8) 0.123(23) Uiso 0.0109(6) 8
Sr Sr2_1 0.00000 1.02452(8) 0.06309(8) 0.401(23) Uiso 0.0109(6) 8
Ca Ca2_1 0.00000 1.02449(8) 0.06306(8) 0.439(19) Uiso 0.0109(6) 8
Ta Ta1_1 0.01188(8) 1.00927(8) 0.37435(8) 0.7189(25) Uiso 0.0016(4) 8
Ti Ti1_1 0.01159(8) 1.00897(8) 0.37405(8) 0.2820(25) Uiso 0.0016(4) 8
Ta Ta2_1 -0.00155(29) 0.0 0.5 0.562(5) Uiso 0.0017(9) 4
Ti Ti2_1 0.00535(29) 0.0 0.5 0.436(5) Uiso 0.0017(9) 4
O O1 0.70865(15) 0.2969(14) -0.00137(21) 1.0 Uiso 0.0169(8) 8
O O2 0.25435(14) 0.2675(9) 0.25006(14) 1.0 Uiso 0.00612(9) 8
O O3 -0.00945(22) 0.9691(14) 0.44279(10) 1.0 Uiso 0.0279(11) 8
O O4 0.97455(18) 1.0358(15) 0.31913(12) 1.0 Uiso 0.0296(14) 8
O O5 0.23675(15) 0.2360(11) 0.12198(12) 1.0 Uiso 0.0135(8) 8
O O6 0.26785(13) 0.2621(9) 0.88834(9) 1.0 Uiso 0.0051(5) 8

loop_
_atom_type_symbol
_atom_type_number_in_cell
Bi 8.0
Sr 4.0
Ca 4.0
Ta 8.0
Ti 4.0
O 48.0
